data_9007950
loop_
_publ_author_name
'Tahiri, A. A.'
'Ouarsal, R.'
'Lachkar, M.'
'Zavalij, P. Y.'
'El Bali, B.'

_publ_section_title
;Dipotassium manganese(II) bis(dihydrogendiphosphate) dihydrate,
 K2Mn(H2P2O7)2*2H2O
;
_journal_name_full 'Acta Crystallographica, Section E'
_journal_page_first i68
_journal_page_last i69
_journal_paper_doi 10.1107/S1600536803007189
_journal_volume 59
_journal_year 2003
_chemical_formula_structural K2Mn(H2P2O7)2*2H2O
_chemical_formula_sum 'H8 K2 Mn O16 P4'
_space_group_IT_number 62
_symmetry_space_group_name_Hall '-P 2ac 2n'
_symmetry_space_group_name_H-M 'P n m a'
_cell_angle_alpha 90
_cell_angle_beta 90
_cell_angle_gamma 90
_cell_length_a 9.7613
_cell_length_b 11.1627
_cell_length_c 13.3949
_cell_formula_units_Z 4
_cell_volume 1459.541
_exptl_crystal_density_diffrn 2.371
_cod_original_formula_sum 'K2 Mn O16 H8 P4'
_cod_database_code 9007950

loop_
_symmetry_equiv_pos_as_xyz
x,y,z
x,1/2-y,z
-x,1/2+y,-z
1/2-x,1/2+y,1/2+z
1/2+x,1/2-y,1/2-z
1/2+x,y,1/2-z
1/2-x,-y,1/2+z
-x,-y,-z

loop_
_atom_site_aniso_label
_atom_site_aniso_U_11
_atom_site_aniso_U_22
_atom_site_aniso_U_33
_atom_site_aniso_U_12
_atom_site_aniso_U_13
_atom_site_aniso_U_23
K1 0.06000 0.03580 0.02100 0.00000 0.00400 0.00000
K2 0.02670 0.02160 0.05360 0.00000 0.00760 0.00000
Mn1 0.01940 0.01630 0.02240 0.00000 0.00160 0.00000
O1W 0.02800 0.02200 0.03300 0.00000 -0.00850 0.00000
O2W 0.02800 0.02500 0.04700 0.00000 -0.01380 0.00000
P1 0.01880 0.01760 0.01940 0.00080 0.00140 0.00210
P2 0.01780 0.01920 0.02000 0.00120 0.00060 -0.00090
O1 0.02530 0.02080 0.02900 0.00020 0.00930 -0.00340
O2 0.01910 0.02890 0.02430 0.00520 -0.00280 -0.00660
O3 0.02640 0.03130 0.02590 -0.00530 -0.00770 0.00290
O4 0.02530 0.02400 0.02170 0.00570 0.00620 0.00370
O5 0.02840 0.02630 0.03370 -0.00650 -0.00940 0.00640
O6 0.02510 0.03500 0.02470 0.00830 0.00270 0.00940
O7 0.02340 0.01850 0.02510 0.00000 0.00450 -0.00130

loop_
_atom_site_label
_atom_site_fract_x
_atom_site_fract_y
_atom_site_fract_z
_atom_site_U_iso_or_equiv
K1 0.05769 0.75000 0.59987 0.03900
K2 0.74566 0.75000 0.36729 0.03390
Mn1 0.33051 0.25000 0.36103 0.01938
O1W 0.48370 0.25000 0.48060 0.02770
H1W 0.53000 0.19300 0.48700 0.04700
O2W 0.19150 0.25000 0.22730 0.03330
H2W 0.14900 0.19100 0.21900 0.04300
P1 0.43974 0.51850 0.27879 0.01861
P2 0.24339 0.51768 0.44285 0.01899
O1 0.21420 0.38573 0.43567 0.02510
O2 0.11220 0.59350 0.45127 0.02410
H2 0.05800 0.58200 0.41200 0.03000
O3 0.33900 0.55569 0.52372 0.02780
O4 0.30610 0.56086 0.33763 0.02360
O5 0.56360 0.57000 0.33626 0.02950
H5 0.59500 0.52300 0.38400 0.04100
O6 0.42960 0.57680 0.17940 0.02830
O7 0.44528 0.38401 0.28054 0.02240

_cod_duplicate_entry 2201771
